data_2006233
loop_
_publ_author_name
'Elmali, Ayhan'
'Elerman, Yal\;cin'

_publ_section_title
;
 2-[(2-Iodophenyl)iminomethyl]phenol
;
_journal_issue 6
_journal_name_full 'Acta Crystallographica Section C'
_journal_page_first 791
_journal_page_last 793
_journal_paper_doi 10.1107/S0108270197000619
_journal_volume 53
_journal_year 1997
_chemical_formula_sum 'C13 H10 I N O'
_chemical_formula_weight 323.12
_chemical_name_systematic ?
_space_group_IT_number 19
_symmetry_cell_setting orthorhombic
_symmetry_space_group_name_Hall 'P 2ac 2ab'
_symmetry_space_group_name_H-M 'P 21 21 21'
_audit_creation_method SHELXL
_cell_angle_alpha 90
_cell_angle_beta 90
_cell_angle_gamma 90
_cell_formula_units_Z 4
_cell_length_a 7.4538(6)
_cell_length_b 12.563(2)
_cell_length_c 12.9830(10)
_cell_measurement_reflns_used 25
_cell_measurement_temperature 297(2)
_cell_measurement_theta_max 12.13
_cell_measurement_theta_min 3.24
_cell_volume 1215.8(2)
_computing_cell_refinement SDP
_computing_data_collection 'SDP (Frenz, 1985)'
_computing_data_reduction SDP
_computing_molecular_graphics 'ORTEPII (Johnson, 1976)'
_computing_publication_material SHELXL93
_computing_structure_refinement 'SHELXL93 (Sheldrick, 1993)'
_computing_structure_solution 'SHELXS86 (Sheldrick, 1990); direct methods'
_diffrn_ambient_temperature 293(2)
_diffrn_measurement_device 'Enraf-Nonius CAD4'
_diffrn_measurement_method \q/2\q
_diffrn_radiation_monochromator graphite
_diffrn_radiation_source 'fine-focus sealed tube'
_diffrn_radiation_type MoK\a
_diffrn_radiation_wavelength 0.71069
_diffrn_reflns_av_R_equivalents 0.0122
_diffrn_reflns_av_sigmaI/netI 0.0112
_diffrn_reflns_limit_h_max 8
_diffrn_reflns_limit_h_min -8
_diffrn_reflns_limit_k_max 13
_diffrn_reflns_limit_k_min -1
_diffrn_reflns_limit_l_max 14
_diffrn_reflns_limit_l_min -1
_diffrn_reflns_number 2251
_diffrn_reflns_theta_max 23
_diffrn_reflns_theta_min 2.26
_diffrn_standards_decay_% 0.1
_diffrn_standards_interval_time 120
_diffrn_standards_number 3
_exptl_absorpt_coefficient_mu 2.61
_exptl_absorpt_correction_T_max 0.593
_exptl_absorpt_correction_T_min 0.503
_exptl_absorpt_correction_type '\y scan (SDP; Frenz, 1985)'
_exptl_crystal_colour 'light beige'
_exptl_crystal_density_diffrn 1.765
_exptl_crystal_description Prism
_exptl_crystal_F_000 624
_exptl_crystal_size_max 0.45
_exptl_crystal_size_mid 0.20
_exptl_crystal_size_min 0.20
_refine_diff_density_max 0.63
_refine_diff_density_min -0.19
_refine_ls_abs_structure_details 'Flack (1983)'
_refine_ls_abs_structure_Flack -0.04(3)
_refine_ls_extinction_method none
_refine_ls_goodness_of_fit_all 1.093
_refine_ls_goodness_of_fit_obs 1.093
_refine_ls_hydrogen_treatment
;
H atoms: riding with fixed U's, except for those bonded to C7 and O1
which were freely refined
;
_refine_ls_matrix_type full
_refine_ls_number_parameters 154
_refine_ls_number_reflns 1695
_refine_ls_number_restraints 0
_refine_ls_restrained_S_all 1.093
_refine_ls_restrained_S_obs 1.093
_refine_ls_R_factor_all 0.0235
_refine_ls_R_factor_obs .0217
_refine_ls_shift/esd_max 0.007
_refine_ls_shift/esd_mean 0.001
_refine_ls_structure_factor_coef Fsqd
_refine_ls_weighting_details 'w = 1/[\s^2^(Fo^2^)+(0.0325P)^2^+0.5571P] where P = (Fo^2^+2Fc^2^)/3'
_refine_ls_weighting_scheme calc
_refine_ls_wR_factor_all 0.0589
_refine_ls_wR_factor_obs .0577
_reflns_number_observed 1634
_reflns_number_total 1695
_reflns_observed_criterion >2sigma(I)
_cod_data_source_file mu1303.cif
_cod_data_source_block I
_cod_depositor_comments
;
The following automatic conversions were performed:
'_symmetry_cell_setting' value 'Orthorhombic' changed to 'orthorhombic'
according to '/home/saulius/struct/CIF-dictionaries/cif_core.dic'
dictionary named 'cif_core.dic' version 2.4.1 from 2010-06-29.

Automatic conversion script
Id: cif_fix_enum 1527 2010-12-29 10:47:43Z saulius 

The following automatic conversions were performed:

'_symmetry_cell_setting' value 'Orthorhombic' changed to
'orthorhombic' according to
/home/saulius/struct/CIF-dictionaries/cif_core.dic dictionary named
'cif_core.dic' version 2.4.1 from 2010-06-29.

Automatic conversion script
Id: cif_fix_values 1715 2011-07-08 13:25:40Z adriana 

The following automatic conversions were performed:

'_refine_ls_weighting_scheme' value 'calc w =
1/[\s^2^(Fo^2^)+(0.0325P)^2^+0.5571P] where P = (Fo^2^+2Fc^2^)/3' was
changed to 'calc'. New tag '_refine_ls_weighting_details' was
created. The value of the new tag was set to 'w =
1/[\s^2^(Fo^2^)+(0.0325P)^2^+0.5571P] where P = (Fo^2^+2Fc^2^)/3'.

Automatic conversion script
Id: cif_fix_values 3143 2015-03-26 13:38:13Z robertas 
;
_cod_database_code 2006233

loop_
_symmetry_equiv_pos_as_xyz
'x, y, z'
'x+1/2, -y+1/2, -z'
'-x, y+1/2, -z+1/2'
'-x+1/2, -y, z+1/2'

loop_
_atom_site_aniso_label
_atom_site_aniso_U_11
_atom_site_aniso_U_22
_atom_site_aniso_U_33
_atom_site_aniso_U_12
_atom_site_aniso_U_13
_atom_site_aniso_U_23
C1 .068(2) .056(2) .066(2) .000(2) .007(2) -.008(2)
C2 .079(3) .067(3) .084(3) -.005(2) .019(3) -.012(3)
C3 .118(4) .069(3) .071(3) -.022(3) .033(3) -.016(3)
C4 .119(4) .089(4) .052(2) -.019(3) .003(3) -.005(2)
C5 .094(3) .077(3) .062(3) -.015(3) -.005(2) -.004(3)
C6 .079(3) .049(2) .056(2) -.008(2) .004(2) -.005(2)
C7 .065(3) .055(2) .069(3) -.003(2) -.002(2) -.003(2)
C8 .058(2) .051(2) .063(2) -.008(2) -.005(2) -.004(2)
C9 .069(3) .060(2) .077(2) .006(2) -.001(2) .008(2)
C10 .064(2) .067(3) .086(3) .002(2) .009(2) .000(2)
C11 .065(3) .071(3) .076(3) -.008(2) .010(2) .000(2)
C12 .077(3) .054(2) .064(2) -.008(2) -.009(2) .007(2)
C13 .055(2) .052(2) .060(2) -.006(2) -.005(2) -.004(2)
N1 .065(2) .057(2) .060(2) -.003(2) .002(2) .006(2)
O1 .067(2) .106(3) .080(2) -.008(2) -.006(2) .010(2)
I1 .0650(2) .0800(2) .0921(2) .0111(2) -.0056(2) .00507(14)

loop_
_atom_site_label
_atom_site_fract_x
_atom_site_fract_y
_atom_site_fract_z
_atom_site_U_iso_or_equiv
_atom_site_thermal_displace_type
_atom_site_calc_flag
_atom_site_refinement_flags
_atom_site_occupancy
_atom_site_disorder_group
_atom_site_type_symbol
C1 .1860(6) .6058(4) .9490(3) .0633(10) Uani d . 1 . C
C2 .0803(7) .5589(4) 1.0249(4) .0766(13) Uani d . 1 . C
H2A -.0388(7) .5418(4) 1.0112(4) .092 Uiso calc R 1 . H
C3 .1520(9) .5382(4) 1.1198(4) .086(2) Uani d . 1 . C
H3A .0808(9) .5067(4) 1.1701(4) .103 Uiso calc R 1 . H
C4 .3263(9) .5628(4) 1.1422(4) .087(2) Uani d . 1 . C
H4A .3730(9) .5474(4) 1.2069(4) .104 Uiso calc R 1 . H
C5 .4312(7) .6099(4) 1.0694(3) .0780(12) Uani d . 1 . C
H5A .5491(7) .6278(4) 1.0852(3) .094 Uiso calc R 1 . H
C6 .3636(6) .6316(3) .9713(3) .0615(11) Uani d . 1 . C
C7 .4831(7) .6769(3) .8930(3) .0632(11) Uani d . 1 . C
H7 .606(6) .683(3) .914(3) .053(11) Uiso d . 1 . H
C8 .5551(5) .7311(3) .7286(3) .0573(9) Uani d . 1 . C
C9 .7225(6) .6849(3) .7182(3) .0689(11) Uani d . 1 . C
H9A .7555(6) .6307(3) .7631(3) .083 Uiso calc R 1 . H
C10 .8406(6) .7165(4) 0.6438(4) .0722(12) Uani d . 1 . C
H10A .9524(6) .6840(4) .6389(4) .087 Uiso calc R 1 . H
C11 .7950(6) .7958(4) .5767(4) .0703(12) Uani d . 1 . C
H11A .8753(6) .8169(4) .5258(4) .084 Uiso calc R 1 . H
C12 .6300(6) .8444(4) .5845(3) .0649(11) Uani d . 1 . C
H12A .5990(6) .8991(4) .5396(3) .078 Uiso calc R 1 . H
C13 .5104(5) .8113(3) .6597(3) .0556(9) Uani d . 1 . C
N1 .4302(5) .6965(3) .8022(3) .0608(8) Uani d . 1 . N
O1 .1139(4) .6237(3) .8561(3) .0844(10) Uani d . 1 . O
H1O .191(6) .662(4) .822(3) .066(13) Uiso d . 1 . H
I1 .26081(4) .88602(2) .66965(2) .07903(14) Uani d . 1 . I

loop_
_atom_type_symbol
_atom_type_description
_atom_type_scat_dispersion_real
_atom_type_scat_dispersion_imag
_atom_type_scat_source
C C 0.0033 0.0016 'International Tables Vol C Tables 4.2.6.8 and 6.1.1.4'
H H 0.0000 0.0000 'International Tables Vol C Tables 4.2.6.8 and 6.1.1.4'
N N 0.0061 0.0033 'International Tables Vol C Tables 4.2.6.8 and 6.1.1.4'
O O 0.0106 0.0060 'International Tables Vol C Tables 4.2.6.8 and 6.1.1.4'
I I -0.4742 1.8119 'International Tables Vol C Tables 4.2.6.8 and 6.1.1.4'

loop_
_geom_angle_atom_site_label_1
_geom_angle_atom_site_label_2
_geom_angle_atom_site_label_3
_geom_angle
_geom_angle_publ_flag
O1 C1 C6 122.0(4) y
O1 C1 C2 118.8(4) y
C6 C1 C2 119.3(4) ?
C3 C2 C1 119.8(5) ?
C3 C2 H2A 120.1(3) ?
C1 C2 H2A 120.1(3) ?
C2 C3 C4 121.4(5) ?
C2 C3 H3A 119.3(3) ?
C4 C3 H3A 119.3(3) ?
C5 C4 C3 119.8(5) ?
C5 C4 H4A 120.1(3) ?
C3 C4 H4A 120.1(3) ?
C4 C5 C6 120.7(5) ?
C4 C5 H5A 119.7(3) ?
C6 C5 H5A 119.7(3) ?
C1 C6 C5 119.1(4) ?
C1 C6 C7 121.6(4) ?
C5 C6 C7 119.2(4) ?
N1 C7 C6 122.1(4) y
N1 C7 H7 123.(2) ?
C6 C7 H7 114.(2) ?
C9 C8 C13 117.3(4) ?
C9 C8 N1 122.3(4) y
C13 C8 N1 120.3(4) y
C10 C9 C8 121.9(4) ?
C10 C9 H9A 119.0(3) ?
C8 C9 H9A 119.0(3) ?
C9 C10 C11 120.1(4) ?
C9 C10 H10A 119.9(3) ?
C11 C10 H10A 119.9(3) ?
C10 C11 C12 119.9(4) ?
C10 C11 H11A 120.0(3) ?
C12 C11 H11A 120.0(3) ?
C11 C12 C13 119.6(4) ?
C11 C12 H12A 120.2(3) ?
C13 C12 H12A 120.2(2) ?
C12 C13 C8 121.1(4) ?
C12 C13 I1 118.8(3) y
C8 C13 I1 120.0(3) y
C7 N1 C8 119.2(4) y
C1 O1 H1O 107.(3) ?

loop_
_geom_bond_atom_site_label_1
_geom_bond_atom_site_label_2
_geom_bond_site_symmetry_2
_geom_bond_distance
_geom_bond_publ_flag
C1 O1 . 1.339(5) y
C1 C6 . 1.393(6) no
C1 C2 . 1.393(6) no
C2 C3 . 1.367(8) no
C2 H2A . .93 ?
C3 C4 . 1.366(8) no
C3 H3A . .93 ?
C4 C5 . 1.362(7) no
C4 H4A . .93 ?
C5 C6 . 1.397(6) no
C5 H5A . .93 ?
C6 C7 . 1.466(6) y
C7 N1 . 1.267(5) y
C7 H7 . .96(4) ?
C8 C9 . 1.382(6) no
C8 C13 . 1.388(6) no
C8 N1 . 1.404(5) y
C9 C10 . 1.366(6) no
C9 H9A . .93 ?
C10 C11 . 1.367(6) no
C10 H10A . .93 ?
C11 C12 . 1.377(6) no
C11 H11A . .93 ?
C12 C13 . 1.386(6) no
C12 H12A . .93 ?
C13 I1 . 2.088(4) y
O1 H1O . .87(4) ?

loop_
_geom_torsion_atom_site_label_1
_geom_torsion_atom_site_label_2
_geom_torsion_atom_site_label_3
_geom_torsion_atom_site_label_4
_geom_torsion
O1 C1 C2 C3 178.8(5)
C6 C1 C2 C3 -0.5(7)
C1 C2 C3 C4 0.2(8)
C2 C3 C4 C5 0.7(9)
C3 C4 C5 C6 -1.2(9)
O1 C1 C6 C5 -179.4(4)
C2 C1 C6 C5 -0.1(7)
O1 C1 C6 C7 -1.9(7)
C2 C1 C6 C7 177.4(4)
C4 C5 C6 C1 1.0(8)
C4 C5 C6 C7 -176.6(5)
C1 C6 C7 N1 1.3(7)
C5 C6 C7 N1 178.8(5)
C13 C8 C9 C10 0.3(6)
N1 C8 C9 C10 177.6(4)
C8 C9 C10 C11 -0.2(7)
C9 C10 C11 C12 0.5(7)
C10 C11 C12 C13 -0.9(7)
C11 C12 C13 C8 1.1(6)
C11 C12 C13 I1 -179.8(3)
C9 C8 C13 C12 -0.8(6)
N1 C8 C13 C12 -178.1(4)
C9 C8 C13 I1 -179.8(3)
N1 C8 C13 I1 2.9(5)
C6 C7 N1 C8 -174.5(4)
C9 C8 N1 C7 43.8(6)
C13 C8 N1 C7 -139.1(4)

loop_
_cod_related_entry_id
_cod_related_entry_database
_cod_related_entry_code
1 ChemSpider 30652171
